data_7244644
loop_
_publ_author_name
'Karmakar, Indrajit'
'Brahmachari, Goutam'

_publ_section_title
;
 Electrochemical and mechanochemical synthesis of
 dihydrofuro[3,2-c]chromenones via intramolecular Csp3--H
 cross-dehydrogenative oxygenation within warfarin frameworks: an
 efficient and straightforward dual approach
;
_journal_issue 7
_journal_name_full 'Green Chemistry'
_journal_page_first 2825
_journal_page_last 2838
_journal_paper_doi 10.1039/D2GC00146B
_journal_volume 24
_journal_year 2022
_chemical_formula_moiety 'C24 H16 O5'
_chemical_formula_sum 'C24 H16 O5'
_chemical_formula_weight 384.37
_space_group_crystal_system monoclinic
_space_group_IT_number 14
_space_group_name_Hall '-P 2ybc'
_space_group_name_H-M_alt 'P 1 21/c 1'
_atom_sites_solution_hydrogens geom
_atom_sites_solution_primary direct
_atom_sites_solution_secondary difmap
_audit_creation_date 2021-05-25
_audit_creation_method
;
Olex2 1.2-ac21
(compiled 2015.09.16 svn.r134, GUI svn.r4998)
;
_audit_update_record
;
2022-01-07 deposited with the CCDC.	2022-03-01 downloaded from the CCDC.
;
_cell_angle_alpha 90.00
_cell_angle_beta 96.275(11)
_cell_angle_gamma 90.00
_cell_formula_units_Z 4
_cell_length_a 4.9980(5)
_cell_length_b 19.0007(14)
_cell_length_c 18.7257(19)
_cell_measurement_reflns_used 1389
_cell_measurement_temperature 150.0(7)
_cell_measurement_theta_max 28.1490
_cell_measurement_theta_min 2.3950
_cell_volume 1767.6(3)
_computing_cell_refinement 'CrysAlisPro 1.171.39.46e (Rigaku OD, 2018)'
_computing_data_collection 'CrysAlisPro 1.171.39.46e (Rigaku OD, 2018)'
_computing_data_reduction 'CrysAlisPro 1.171.39.46e (Rigaku OD, 2018)'
_computing_molecular_graphics 'Olex2 (Dolomanov et al., 2009)'
_computing_publication_material 'Olex2 (Dolomanov et al., 2009)'
_computing_structure_refinement 'ShelXL (Sheldrick, 2008)'
_computing_structure_solution 'ShelXT (Sheldrick, 2015)'
_diffrn_ambient_environment N~2~
_diffrn_ambient_temperature 150.0(7)
_diffrn_detector 'CCD plate'
_diffrn_detector_area_resol_mean 15.9974
_diffrn_detector_type Eos
_diffrn_measured_fraction_theta_full 0.988
_diffrn_measured_fraction_theta_max 0.988
_diffrn_measurement_details
;
List of Runs (angles in degrees, time in seconds):

  # Type    Start    End  Width  t~exp~   \w     \q     \k     \f   Frames
#--------------------------------------------------------------------------
  1  \w     37.00  90.00   1.00   20.00    --   26.84 178.00  60.00   53
  2  \w     -8.00  94.00   1.00   20.00    --   26.84  57.00-120.00  102
  3  \w     54.00 114.00   1.00   20.00    --   26.84 178.00-180.00   60
;
_diffrn_measurement_device 'four-circle diffractometer'
_diffrn_measurement_device_type 'SuperNova, Dual, Cu at home/near, Eos'
_diffrn_measurement_method '\w scans'
_diffrn_orient_matrix_type 'CrysAlisPro convention (1999,Acta A55,543-557)'
_diffrn_orient_matrix_UB_11 -0.0241768000
_diffrn_orient_matrix_UB_12 -0.0305238000
_diffrn_orient_matrix_UB_13 0.0201946000
_diffrn_orient_matrix_UB_21 0.1080583000
_diffrn_orient_matrix_UB_22 0.0091092000
_diffrn_orient_matrix_UB_23 0.0258967000
_diffrn_orient_matrix_UB_31 -0.0894568000
_diffrn_orient_matrix_UB_32 0.0194863000
_diffrn_orient_matrix_UB_33 0.0194889000
_diffrn_radiation_monochromator mirror
_diffrn_radiation_probe x-ray
_diffrn_radiation_type MoK\a
_diffrn_radiation_wavelength 0.71073
_diffrn_reflns_av_R_equivalents 0.1695
_diffrn_reflns_av_unetI/netI 0.1841
_diffrn_reflns_limit_h_max 6
_diffrn_reflns_limit_h_min -6
_diffrn_reflns_limit_k_max 19
_diffrn_reflns_limit_k_min -24
_diffrn_reflns_limit_l_max 24
_diffrn_reflns_limit_l_min -13
_diffrn_reflns_number 5401
_diffrn_reflns_theta_full 26.00
_diffrn_reflns_theta_max 28.52
_diffrn_reflns_theta_min 2.19
_diffrn_source 'micro-focus sealed X-ray tube'
_diffrn_source_type 'SuperNova (Mo) X-ray Source'
_exptl_absorpt_coefficient_mu 0.101
_exptl_absorpt_correction_T_max 1.00000
_exptl_absorpt_correction_T_min 0.59117
_exptl_absorpt_correction_type multi-scan
_exptl_absorpt_process_details
;
CrysAlisPro 1.171.39.46e (Rigaku Oxford Diffraction, 2018)
Empirical absorption correction using spherical harmonics,
 implemented in SCALE3 ABSPACK scaling algorithm.
;
_exptl_crystal_density_diffrn 1.444
_exptl_crystal_density_method 'not measured'
_exptl_crystal_description monoclinic
_exptl_crystal_F_000 800
_exptl_crystal_size_max 0.314
_exptl_crystal_size_mid 0.254
_exptl_crystal_size_min 0.156
_refine_diff_density_max 0.383
_refine_diff_density_min -0.455
_refine_diff_density_rms 0.100
_refine_ls_extinction_method none
_refine_ls_goodness_of_fit_ref 0.934
_refine_ls_hydrogen_treatment constr
_refine_ls_matrix_type full
_refine_ls_number_parameters 263
_refine_ls_number_reflns 3658
_refine_ls_number_restraints 0
_refine_ls_restrained_S_all 0.934
_refine_ls_R_factor_all 0.1489
_refine_ls_R_factor_gt 0.0982
_refine_ls_shift/su_max 0.000
_refine_ls_shift/su_mean 0.000
_refine_ls_structure_factor_coef Fsqd
_refine_ls_weighting_details 'calc w=1/[\s^2^(Fo^2^)+(0.0980P)^2^+0.0000P] where P=(Fo^2^+2Fc^2^)/3'
_refine_ls_weighting_scheme calc
_refine_ls_wR_factor_gt 0.2102
_refine_ls_wR_factor_ref 0.2541
_reflns_number_gt 1822
_reflns_number_total 3658
_reflns_threshold_expression >2sigma(I)
_cod_data_source_file d2gc00146b2.cif
_cod_data_source_block gb_1885_lt_mo
_cod_depositor_comments 'Adding full bibliography for 7244644.cif.'
_cod_database_code 7244644
_chemical_oxdiff_formula 'c h n o s'
_reflns_odcompleteness_completeness 98.40
_reflns_odcompleteness_iscentric 1
_reflns_odcompleteness_theta 26.32
_olex2_refinement_description
;
1. Fixed Uiso
 At 1.2 times of:
  All C(H) groups
 At 1.5 times of:
  All O(H) groups
2.a Ternary CH refined with riding coordinates:
 C10(H10), C11(H11)
2.b Aromatic/amide H refined with riding coordinates:
 C24(H24), C14(H14), C6(H6), C3(H3), C22(H22), C5(H5A), C20(H20), C21(H21),
 C4(H4), C23(H23), C16(H16), C15(H15), C17(H17)
2.c Idealised tetrahedral OH refined as rotating group:
 O5(H5)
;
_olex2_date_sample_data_collection 2021-05-24
_olex2_submission_special_instructions 'No special instructions were received'
_oxdiff_exptl_absorpt_empirical_details
;
Empirical correction (ABSPACK) includes:
- Absorption correction using spherical harmonics
- Frame scaling
;
_oxdiff_exptl_absorpt_empirical_full_max 3.926
_oxdiff_exptl_absorpt_empirical_full_min 0.618

loop_
_space_group_symop_id
_space_group_symop_operation_xyz
1 'x, y, z'
2 '-x, y+1/2, -z+1/2'
3 '-x, -y, -z'
4 'x, -y-1/2, z-1/2'

loop_
_atom_site_label
_atom_site_type_symbol
_atom_site_fract_x
_atom_site_fract_y
_atom_site_fract_z
_atom_site_U_iso_or_equiv
_atom_site_adp_type
_atom_site_occupancy
_atom_site_calc_flag
_atom_site_disorder_assembly
_atom_site_disorder_group
_atom_site_refinement_flags_posn
O3 O -0.0773(5) 0.73674(12) 0.43127(13) 0.0255(6) Uani 1 d . . .
O1 O 0.3150(5) 0.92379(13) 0.47129(13) 0.0256(6) Uani 1 d . . .
O2 O 0.5328(5) 0.90675(13) 0.37534(13) 0.0302(7) Uani 1 d . . .
O5 O 0.6977(6) 0.56459(15) 0.48981(14) 0.0382(7) Uani 1 d . . .
H5 H 0.6001 0.5934 0.5069 0.057 Uiso 1 calc . . GR
O4 O 0.3261(6) 0.65909(14) 0.48720(14) 0.0337(7) Uani 1 d . . .
C24 C -0.0620(8) 0.83007(18) 0.2575(2) 0.0257(8) Uani 1 d . . .
H24 H -0.1555 0.8459 0.2946 0.031 Uiso 1 calc . . R
C19 C 0.1578(7) 0.78476(19) 0.27189(18) 0.0237(8) Uani 1 d . . .
C9 C 0.2316(7) 0.81746(17) 0.40497(19) 0.0217(8) Uani 1 d . . .
C7 C -0.0218(7) 0.84233(18) 0.50643(18) 0.0207(8) Uani 1 d . . .
C8 C 0.0448(7) 0.79955(17) 0.44899(18) 0.0212(8) Uani 1 d . . .
C14 C 0.3421(8) 0.58549(18) 0.30812(19) 0.0262(8) Uani 1 d . . .
H14 H 0.2076 0.6125 0.2831 0.031 Uiso 1 calc . . R
C2 C 0.1294(7) 0.90441(18) 0.51738(18) 0.0230(8) Uani 1 d . . .
C12 C 0.2756(7) 0.65084(18) 0.4225(2) 0.0247(8) Uani 1 d . . .
C13 C 0.4098(7) 0.59726(18) 0.38223(19) 0.0235(8) Uani 1 d . . .
C6 C -0.2124(8) 0.82620(19) 0.55466(18) 0.0257(8) Uani 1 d . . .
H6 H -0.3138 0.7852 0.5485 0.031 Uiso 1 calc . . R
C1 C 0.3730(7) 0.88372(18) 0.41349(19) 0.0227(8) Uani 1 d . . .
C10 C 0.2550(8) 0.76224(17) 0.34859(19) 0.0247(8) Uani 1 d . . .
H10 H 0.4427 0.7467 0.3508 0.030 Uiso 1 calc . . R
C18 C 0.6171(8) 0.5563(2) 0.4191(2) 0.0284(9) Uani 1 d . . .
C3 C 0.0955(8) 0.94870(19) 0.57375(19) 0.0285(9) Uani 1 d . . .
H3 H 0.1985 0.9894 0.5805 0.034 Uiso 1 calc . . R
C22 C -0.0018(8) 0.8280(2) 0.1315(2) 0.0308(9) Uani 1 d . . .
H22 H -0.0546 0.8426 0.0847 0.037 Uiso 1 calc . . R
C11 C 0.0823(7) 0.70258(18) 0.38074(18) 0.0220(8) Uani 1 d . . .
H11 H -0.0332 0.6785 0.3427 0.026 Uiso 1 calc . . R
C5 C -0.2479(8) 0.8704(2) 0.6100(2) 0.0308(9) Uani 1 d . . .
H5A H -0.3749 0.8599 0.6412 0.037 Uiso 1 calc . . R
C20 C 0.2939(8) 0.76205(19) 0.21572(19) 0.0261(8) Uani 1 d . . .
H20 H 0.4412 0.7323 0.2252 0.031 Uiso 1 calc . . R
C21 C 0.2167(8) 0.7824(2) 0.1463(2) 0.0315(9) Uani 1 d . . .
H21 H 0.3094 0.7660 0.1092 0.038 Uiso 1 calc . . R
C4 C -0.0909(8) 0.9327(2) 0.6202(2) 0.0311(9) Uani 1 d . . .
H4 H -0.1142 0.9627 0.6583 0.037 Uiso 1 calc . . R
C23 C -0.1392(8) 0.85104(19) 0.1877(2) 0.0306(9) Uani 1 d . . .
H23 H -0.2855 0.8811 0.1782 0.037 Uiso 1 calc . . R
C16 C 0.6729(9) 0.49554(19) 0.3102(2) 0.0343(10) Uani 1 d . . .
H16 H 0.7590 0.4609 0.2861 0.041 Uiso 1 calc . . R
C15 C 0.4705(8) 0.5350(2) 0.2722(2) 0.0310(9) Uani 1 d . . .
H15 H 0.4233 0.5273 0.2234 0.037 Uiso 1 calc . . R
C17 C 0.7493(8) 0.5058(2) 0.3814(2) 0.0319(9) Uani 1 d . . .
H17 H 0.8887 0.4793 0.4050 0.038 Uiso 1 calc . . R

loop_
_atom_site_aniso_label
_atom_site_aniso_U_11
_atom_site_aniso_U_22
_atom_site_aniso_U_33
_atom_site_aniso_U_23
_atom_site_aniso_U_13
_atom_site_aniso_U_12
O3 0.0340(14) 0.0109(12) 0.0342(15) -0.0042(11) 0.0150(11) -0.0026(11)
O1 0.0366(14) 0.0129(12) 0.0294(14) -0.0030(11) 0.0135(11) 0.0017(11)
O2 0.0468(16) 0.0152(13) 0.0319(15) 0.0005(11) 0.0186(12) -0.0050(12)
O5 0.0517(18) 0.0208(15) 0.0408(17) -0.0008(12) -0.0005(14) 0.0068(14)
O4 0.0557(18) 0.0197(14) 0.0269(15) -0.0008(11) 0.0100(13) 0.0041(13)
C24 0.036(2) 0.0128(17) 0.031(2) -0.0037(15) 0.0136(16) 0.0011(16)
C19 0.036(2) 0.0129(17) 0.0229(18) -0.0019(14) 0.0075(15) -0.0035(16)
C9 0.035(2) 0.0089(15) 0.0218(18) 0.0013(14) 0.0067(15) -0.0013(15)
C7 0.0273(19) 0.0131(16) 0.0221(18) 0.0034(14) 0.0038(15) 0.0030(15)
C8 0.035(2) 0.0102(16) 0.0197(18) 0.0040(14) 0.0077(15) 0.0048(15)
C14 0.040(2) 0.0136(17) 0.026(2) 0.0002(15) 0.0111(16) 0.0040(16)
C2 0.035(2) 0.0138(17) 0.0216(19) 0.0050(14) 0.0076(15) 0.0021(16)
C12 0.035(2) 0.0086(16) 0.033(2) 0.0034(15) 0.0152(17) -0.0028(15)
C13 0.035(2) 0.0101(16) 0.027(2) 0.0014(14) 0.0122(16) -0.0027(15)
C6 0.041(2) 0.0141(17) 0.024(2) 0.0046(14) 0.0110(16) 0.0030(16)
C1 0.036(2) 0.0071(15) 0.0258(19) 0.0016(14) 0.0046(16) 0.0026(15)
C10 0.0349(19) 0.0085(16) 0.032(2) 0.0021(14) 0.0100(16) 0.0006(15)
C18 0.040(2) 0.0143(17) 0.031(2) 0.0028(15) 0.0042(17) -0.0038(17)
C3 0.047(2) 0.0125(17) 0.026(2) 0.0003(15) 0.0072(17) 0.0008(17)
C22 0.048(2) 0.0175(18) 0.027(2) 0.0033(15) 0.0052(18) -0.0069(18)
C11 0.033(2) 0.0129(16) 0.0213(19) -0.0042(14) 0.0081(15) 0.0025(15)
C5 0.041(2) 0.0221(19) 0.031(2) 0.0040(17) 0.0146(17) 0.0080(19)
C20 0.038(2) 0.0163(18) 0.025(2) -0.0032(15) 0.0089(16) 0.0037(16)
C21 0.047(2) 0.0196(18) 0.031(2) -0.0029(17) 0.0194(18) -0.0006(19)
C4 0.049(2) 0.0206(19) 0.025(2) -0.0017(16) 0.0074(17) 0.0063(19)
C23 0.036(2) 0.0121(17) 0.043(2) -0.0014(16) 0.0010(18) 0.0015(17)
C16 0.051(2) 0.0134(18) 0.042(2) -0.0012(17) 0.0186(19) 0.0025(18)
C15 0.046(2) 0.0182(18) 0.031(2) -0.0051(16) 0.0125(18) 0.0036(18)
C17 0.035(2) 0.0177(18) 0.043(2) 0.0031(17) 0.0068(18) 0.0071(18)

loop_
_atom_type_symbol
_atom_type_description
_atom_type_scat_dispersion_real
_atom_type_scat_dispersion_imag
_atom_type_scat_source
C C 0.0033 0.0016 'International Tables Vol C Tables 4.2.6.8 and 6.1.1.4'
H H 0.0000 0.0000 'International Tables Vol C Tables 4.2.6.8 and 6.1.1.4'
O O 0.0106 0.0060 'International Tables Vol C Tables 4.2.6.8 and 6.1.1.4'

loop_
_geom_angle_atom_site_label_1
_geom_angle_atom_site_label_2
_geom_angle_atom_site_label_3
_geom_angle
_geom_angle_site_symmetry_1
_geom_angle_site_symmetry_3
_geom_angle_publ_flag
C8 O3 C11 106.6(2) . . ?
C1 O1 C2 123.7(3) . . ?
C18 O5 H5 109.5 . . ?
C19 C24 H24 120.2 . . ?
C23 C24 H24 120.2 . . ?
C23 C24 C19 119.6(3) . . ?
C24 C19 C10 121.1(3) . . ?
C20 C19 C24 119.1(3) . . ?
C20 C19 C10 119.7(3) . . ?
C8 C9 C1 120.9(3) . . ?
C8 C9 C10 111.3(3) . . ?
C1 C9 C10 127.7(3) . . ?
C2 C7 C8 115.2(3) . . ?
C2 C7 C6 118.5(3) . . ?
C6 C7 C8 126.2(3) . . ?
O3 C8 C7 123.4(3) . . ?
C9 C8 O3 113.0(3) . . ?
C9 C8 C7 123.6(3) . . ?
C13 C14 H14 119.4 . . ?
C15 C14 H14 119.4 . . ?
C15 C14 C13 121.3(4) . . ?
O1 C2 C7 121.3(3) . . ?
C3 C2 O1 117.6(3) . . ?
C3 C2 C7 121.1(3) . . ?
O4 C12 C13 122.7(3) . . ?
O4 C12 C11 118.3(3) . . ?
C13 C12 C11 118.7(3) . . ?
C14 C13 C12 122.7(3) . . ?
C14 C13 C18 118.5(3) . . ?
C18 C13 C12 118.8(3) . . ?
C7 C6 H6 119.8 . . ?
C5 C6 C7 120.3(4) . . ?
C5 C6 H6 119.8 . . ?
O1 C1 C9 115.2(3) . . ?
O2 C1 O1 118.2(3) . . ?
O2 C1 C9 126.6(3) . . ?
C19 C10 H10 109.2 . . ?
C19 C10 C11 115.4(3) . . ?
C9 C10 C19 115.1(3) . . ?
C9 C10 H10 109.2 . . ?
C9 C10 C11 98.4(2) . . ?
C11 C10 H10 109.2 . . ?
O5 C18 C13 122.6(3) . . ?
O5 C18 C17 117.8(3) . . ?
C17 C18 C13 119.6(3) . . ?
C2 C3 H3 120.0 . . ?
C2 C3 C4 120.0(4) . . ?
C4 C3 H3 120.0 . . ?
C21 C22 H22 120.5 . . ?
C23 C22 H22 120.5 . . ?
C23 C22 C21 119.0(4) . . ?
O3 C11 C12 108.3(3) . . ?
O3 C11 C10 106.8(3) . . ?
O3 C11 H11 111.1 . . ?
C12 C11 C10 108.3(3) . . ?
C12 C11 H11 111.1 . . ?
C10 C11 H11 111.1 . . ?
C6 C5 H5A 120.0 . . ?
C6 C5 C4 120.0(3) . . ?
C4 C5 H5A 120.0 . . ?
C19 C20 H20 119.3 . . ?
C21 C20 C19 121.5(4) . . ?
C21 C20 H20 119.3 . . ?
C22 C21 H21 120.1 . . ?
C20 C21 C22 119.7(3) . . ?
C20 C21 H21 120.1 . . ?
C3 C4 C5 120.0(3) . . ?
C3 C4 H4 120.0 . . ?
C5 C4 H4 120.0 . . ?
C24 C23 C22 121.1(4) . . ?
C24 C23 H23 119.5 . . ?
C22 C23 H23 119.5 . . ?
C15 C16 H16 118.8 . . ?
C17 C16 H16 118.8 . . ?
C17 C16 C15 122.3(4) . . ?
C14 C15 C16 118.7(4) . . ?
C14 C15 H15 120.7 . . ?
C16 C15 H15 120.7 . . ?
C18 C17 H17 120.2 . . ?
C16 C17 C18 119.6(4) . . ?
C16 C17 H17 120.2 . . ?

loop_
_geom_bond_atom_site_label_1
_geom_bond_atom_site_label_2
_geom_bond_distance
_geom_bond_site_symmetry_2
_geom_bond_publ_flag
O3 C8 1.365(4) . ?
O3 C11 1.455(4) . ?
O1 C2 1.384(4) . ?
O1 C1 1.380(4) . ?
O2 C1 1.210(4) . ?
O5 H5 0.8200 . ?
O5 C18 1.351(4) . ?
O4 C12 1.221(4) . ?
C24 H24 0.9300 . ?
C24 C19 1.399(5) . ?
C24 C23 1.379(5) . ?
C19 C10 1.526(5) . ?
C19 C20 1.383(5) . ?
C9 C8 1.355(5) . ?
C9 C1 1.444(5) . ?
C9 C10 1.502(4) . ?
C7 C8 1.417(5) . ?
C7 C2 1.404(5) . ?
C7 C6 1.416(5) . ?
C14 H14 0.9300 . ?
C14 C13 1.410(5) . ?
C14 C15 1.370(5) . ?
C2 C3 1.375(5) . ?
C12 C13 1.471(5) . ?
C12 C11 1.531(5) . ?
C13 C18 1.413(5) . ?
C6 H6 0.9300 . ?
C6 C5 1.361(5) . ?
C10 H10 0.9800 . ?
C10 C11 1.583(5) . ?
C18 C17 1.399(5) . ?
C3 H3 0.9300 . ?
C3 C4 1.376(5) . ?
C22 H22 0.9300 . ?
C22 C21 1.397(6) . ?
C22 C23 1.390(5) . ?
C11 H11 0.9800 . ?
C5 H5A 0.9300 . ?
C5 C4 1.421(6) . ?
C20 H20 0.9300 . ?
C20 C21 1.372(5) . ?
C21 H21 0.9300 . ?
C4 H4 0.9300 . ?
C23 H23 0.9300 . ?
C16 H16 0.9300 . ?
C16 C15 1.391(6) . ?
C16 C17 1.360(6) . ?
C15 H15 0.9300 . ?
C17 H17 0.9300 . ?

loop_
_geom_hbond_atom_site_label_D
_geom_hbond_atom_site_label_H
_geom_hbond_atom_site_label_A
_geom_hbond_distance_DH
_geom_hbond_distance_HA
_geom_hbond_distance_DA
_geom_hbond_angle_DHA
_geom_hbond_site_symmetry_A
O5 H5 O4 0.82 1.86 2.580(4) 145.7 .

loop_
_geom_torsion_atom_site_label_1
_geom_torsion_atom_site_label_2
_geom_torsion_atom_site_label_3
_geom_torsion_atom_site_label_4
_geom_torsion
_geom_torsion_site_symmetry_1
_geom_torsion_site_symmetry_2
_geom_torsion_site_symmetry_3
_geom_torsion_site_symmetry_4
_geom_torsion_publ_flag
O1 C2 C3 C4 178.5(3) . . . . ?
O5 C18 C17 C16 179.6(4) . . . . ?
O4 C12 C13 C14 176.8(4) . . . . ?
O4 C12 C13 C18 -3.8(5) . . . . ?
O4 C12 C11 O3 -20.3(4) . . . . ?
O4 C12 C11 C10 95.1(3) . . . . ?
C24 C19 C10 C9 -35.2(5) . . . . ?
C24 C19 C10 C11 78.3(4) . . . . ?
C24 C19 C20 C21 -0.6(6) . . . . ?
C19 C24 C23 C22 -0.1(5) . . . . ?
C19 C10 C11 O3 -104.9(3) . . . . ?
C19 C10 C11 C12 138.6(3) . . . . ?
C19 C20 C21 C22 0.9(6) . . . . ?
C9 C10 C11 O3 18.1(3) . . . . ?
C9 C10 C11 C12 -98.4(3) . . . . ?
C7 C2 C3 C4 -0.6(6) . . . . ?
C7 C6 C5 C4 -0.8(6) . . . . ?
C8 O3 C11 C12 96.8(3) . . . . ?
C8 O3 C11 C10 -19.7(3) . . . . ?
C8 C9 C1 O1 3.8(5) . . . . ?
C8 C9 C1 O2 -175.9(3) . . . . ?
C8 C9 C10 C19 112.2(3) . . . . ?
C8 C9 C10 C11 -10.9(4) . . . . ?
C8 C7 C2 O1 4.6(5) . . . . ?
C8 C7 C2 C3 -176.4(3) . . . . ?
C8 C7 C6 C5 176.7(4) . . . . ?
C14 C13 C18 O5 179.1(3) . . . . ?
C14 C13 C18 C17 0.2(5) . . . . ?
C2 O1 C1 O2 177.7(3) . . . . ?
C2 O1 C1 C9 -2.0(5) . . . . ?
C2 C7 C8 O3 178.7(3) . . . . ?
C2 C7 C8 C9 -2.8(5) . . . . ?
C2 C7 C6 C5 0.4(5) . . . . ?
C2 C3 C4 C5 0.2(6) . . . . ?
C12 C13 C18 O5 -0.2(5) . . . . ?
C12 C13 C18 C17 -179.2(3) . . . . ?
C13 C14 C15 C16 -0.6(6) . . . . ?
C13 C12 C11 O3 164.8(3) . . . . ?
C13 C12 C11 C10 -79.7(4) . . . . ?
C13 C18 C17 C16 -1.4(6) . . . . ?
C6 C7 C8 O3 2.4(6) . . . . ?
C6 C7 C8 C9 -179.2(3) . . . . ?
C6 C7 C2 O1 -178.7(3) . . . . ?
C6 C7 C2 C3 0.3(5) . . . . ?
C6 C5 C4 C3 0.5(6) . . . . ?
C1 O1 C2 C7 -2.2(5) . . . . ?
C1 O1 C2 C3 178.7(3) . . . . ?
C1 C9 C8 O3 177.2(3) . . . . ?
C1 C9 C8 C7 -1.4(5) . . . . ?
C1 C9 C10 C19 -65.3(5) . . . . ?
C1 C9 C10 C11 171.5(3) . . . . ?
C10 C19 C20 C21 -178.5(3) . . . . ?
C10 C9 C8 O3 -0.5(4) . . . . ?
C10 C9 C8 C7 -179.1(3) . . . . ?
C10 C9 C1 O1 -178.9(3) . . . . ?
C10 C9 C1 O2 1.4(6) . . . . ?
C11 O3 C8 C9 13.2(4) . . . . ?
C11 O3 C8 C7 -168.3(3) . . . . ?
C11 C12 C13 C14 -8.6(5) . . . . ?
C11 C12 C13 C18 170.8(3) . . . . ?
C20 C19 C10 C9 142.6(4) . . . . ?
C20 C19 C10 C11 -103.8(4) . . . . ?
C21 C22 C23 C24 0.4(6) . . . . ?
C23 C24 C19 C10 178.0(3) . . . . ?
C23 C24 C19 C20 0.2(5) . . . . ?
C23 C22 C21 C20 -0.8(6) . . . . ?
C15 C14 C13 C12 -179.8(3) . . . . ?
C15 C14 C13 C18 0.8(5) . . . . ?
C15 C16 C17 C18 1.7(6) . . . . ?
C17 C16 C15 C14 -0.7(6) . . . . ?
